data_2243332
loop_
_publ_author_name
'Agnimonhan, Finagnon Hyacinthe'
'Bendeif, El-Eulmi'
'Akanni, L\'eon Ahoussi'
'Gbaguidi, Ahokannou Fernand'
'Martin, Eddy'
'Wenger, Emmanuel'
'Lecomte, Claude'

_publ_section_title
;
 Crystal structure of a new phenyl(morpholino)methanethione derivative:
 4-[(morpholin-4-yl)carbothioyl]benzoic acid
;
_journal_coeditor_code DX2024
_journal_issue 4
_journal_name_full 'Acta Crystallographica Section E'
_journal_page_first 581
_journal_page_last 584
_journal_paper_doi 10.1107/S2056989020003977
_journal_volume 76
_journal_year 2020
_chemical_formula_iupac 'C12 H13 N O3 S'
_chemical_formula_moiety 'C12 H13 N O3 S'
_chemical_formula_sum 'C12 H13 N O3 S'
_chemical_formula_weight 251.29
_chemical_name_systematic
;
4-[(Morpholin-4-yl)carbothioyl]benzoic acid
;
_space_group_crystal_system monoclinic
_space_group_IT_number 14
_space_group_name_Hall '-P 2yn'
_space_group_name_H-M_alt 'P 1 21/n 1'
_atom_sites_solution_hydrogens difmap
_audit_creation_method SHELXL-2014/7
_cell_angle_alpha 90
_cell_angle_beta 116.2490(10)
_cell_angle_gamma 90
_cell_formula_units_Z 4
_cell_length_a 8.32520(10)
_cell_length_b 17.1485(3)
_cell_length_c 9.35050(10)
_cell_measurement_reflns_used 22827
_cell_measurement_temperature 293(2)
_cell_measurement_theta_max 30.528
_cell_measurement_theta_min 2.375
_cell_volume 1197.26(3)
_computing_cell_refinement
;
SAINT (Bruker, 2019)
;
_computing_data_collection
;
APEX3 (Bruker, 2019)
;
_computing_data_reduction
;
SAINT (Bruker, 2019), PLATON (Spek, 2020)
;
_computing_molecular_graphics
;
Mercury (Macrae <i>et al.</i>, 2020)
;
_computing_publication_material
;
enCIFer (Allen <i>et al.</i>, 2004) and
WinGX (Farrugia, 2012)
;
_computing_structure_refinement
;
SHELXL2014 (Sheldrick, 2015b)
;
_computing_structure_solution
;
SHELXT2014 (Sheldrick, 2015a)
;
_diffrn_ambient_temperature 293(2)
_diffrn_measured_fraction_theta_full 1.000
_diffrn_measured_fraction_theta_max 0.999
_diffrn_measurement_device_type 'Bruker D8 Quest'
_diffrn_measurement_method '\w scans'
_diffrn_radiation_type MoK\a
_diffrn_radiation_wavelength 0.71073
_diffrn_reflns_av_R_equivalents 0.0242
_diffrn_reflns_av_unetI/netI 0.0164
_diffrn_reflns_limit_h_max 11
_diffrn_reflns_limit_h_min -11
_diffrn_reflns_limit_k_max 24
_diffrn_reflns_limit_k_min -24
_diffrn_reflns_limit_l_max 13
_diffrn_reflns_limit_l_min -13
_diffrn_reflns_number 22827
_diffrn_reflns_theta_full 25.242
_diffrn_reflns_theta_max 30.528
_diffrn_reflns_theta_min 2.375
_diffrn_source 'micro-focus sealed X-ray tube'
_diffrn_standards_decay_% 0
_diffrn_standards_interval_time 120
_diffrn_standards_number 60
_exptl_absorpt_coefficient_mu 0.266
_exptl_absorpt_correction_T_max 0.981
_exptl_absorpt_correction_T_min 0.959
_exptl_absorpt_correction_type multi-scan
_exptl_absorpt_process_details
;
(SADABS;  Bruker, 2019)
;
_exptl_crystal_colour ' Brown'
_exptl_crystal_density_diffrn 1.394
_exptl_crystal_description prism
_exptl_crystal_F_000 528
_exptl_crystal_size_max 0.150
_exptl_crystal_size_mid 0.150
_exptl_crystal_size_min 0.080
_refine_diff_density_max 0.553
_refine_diff_density_min -0.475
_refine_ls_extinction_method none
_refine_ls_goodness_of_fit_ref 1.076
_refine_ls_hydrogen_treatment refall
_refine_ls_matrix_type full
_refine_ls_number_parameters 211
_refine_ls_number_reflns 3664
_refine_ls_number_restraints 2
_refine_ls_restrained_S_all 1.076
_refine_ls_R_factor_all 0.0520
_refine_ls_R_factor_gt 0.0477
_refine_ls_shift/su_max 0.000
_refine_ls_shift/su_mean 0.000
_refine_ls_structure_factor_coef Fsqd
_refine_ls_weighting_details 'w=1/[\s^2^(Fo^2^)+(0.0661P)^2^+0.4174P] where P=(Fo^2^+2Fc^2^)/3'
_refine_ls_weighting_scheme calc
_refine_ls_wR_factor_gt 0.1278
_refine_ls_wR_factor_ref 0.1312
_reflns_number_gt 3317
_reflns_number_total 3664
_reflns_threshold_expression 'I > 2\s(I)'
_cod_data_source_file dx2024sup1.cif
_cod_data_source_block I
_cod_original_sg_symbol_H-M 'P 21/n'
_cod_database_code 2243332
_shelx_space_group_comment
;
The symmetry employed for this shelxl refinement is uniquely defined
by the following loop, which should always be used as a source of
symmetry information in preference to the above space-group names.
They are only intended as comments.
;
_shelx_estimated_absorpt_t_min 0.961
_shelx_estimated_absorpt_t_max 0.979

loop_
_space_group_symop_operation_xyz
'x, y, z'
'-x+1/2, y+1/2, -z+1/2'
'-x, -y, -z'
'x-1/2, -y-1/2, z-1/2'

loop_
_atom_site_type_symbol
_atom_site_label
_atom_site_fract_x
_atom_site_fract_y
_atom_site_fract_z
_atom_site_U_iso_or_equiv
_atom_site_adp_type
_atom_site_calc_flag
_atom_site_occupancy
_atom_site_disorder_assembly
_atom_site_disorder_group
N N1 0.44570(18) 0.31569(7) 0.41547(15) 0.0357(3) Uani d 1 . .
C C9 0.4178(2) 0.39766(8) 0.36720(19) 0.0375(3) Uani d 1 . .
C C10 0.5884(2) 0.43113(10) 0.3757(2) 0.0453(4) Uani d 1 . .
C C11 0.6791(3) 0.30807(11) 0.3284(3) 0.0539(4) Uani d 1 . .
C C12 0.5096(3) 0.27137(10) 0.3165(2) 0.0470(4) Uani d 1 . .
O O3 0.65390(19) 0.38815(8) 0.28269(17) 0.0541(3) Uani d 1 . .
H H7 -0.016(3) 0.4221(12) 0.575(2) 0.050(5) Uiso d 1 . .
H H6 0.112(3) 0.3489(12) 0.444(2) 0.046(5) Uiso d 1 . .
H H4 0.573(3) 0.3397(12) 0.835(2) 0.047(5) Uiso d 1 . .
H H9A 0.378(3) 0.4270(12) 0.438(2) 0.051(5) Uiso d 1 . .
H H3 0.452(3) 0.4107(13) 0.975(3) 0.052(5) Uiso d 1 . .
H H9B 0.324(3) 0.4011(12) 0.258(3) 0.050(5) Uiso d 1 . .
H H12B 0.532(3) 0.2169(15) 0.355(3) 0.061(6) Uiso d 1 . .
H H10A 0.679(3) 0.4269(14) 0.494(3) 0.062(6) Uiso d 1 . .
H H12A 0.412(4) 0.2743(15) 0.199(3) 0.074(7) Uiso d 1 . .
H H11A 0.716(3) 0.2808(14) 0.256(3) 0.062(6) Uiso d 1 . .
H H11B 0.783(3) 0.3030(14) 0.449(3) 0.062(6) Uiso d 1 . .
H H10B 0.569(3) 0.4855(13) 0.333(3) 0.053(6) Uiso d 1 . .
H H1B -0.099(6) 0.496(3) 0.869(5) 0.074(19) Uiso d 0.54(6) A 2
H H1A 0.147(5) 0.509(2) 1.062(5) 0.045(16) Uiso d 0.46(6) A 1
S S1 0.47641(7) 0.19242(2) 0.59878(5) 0.04786(14) Uani d 1 . .
C C2 0.20398(17) 0.42178(8) 0.78784(14) 0.0292(2) Uani d 1 . .
C C5 0.35519(17) 0.33605(7) 0.62500(15) 0.0283(2) Uani d 1 . .
O O1 0.21386(16) 0.48436(8) 1.01739(13) 0.0468(3) Uani d 1 . .
C C1 0.11742(19) 0.46256(8) 0.87542(16) 0.0333(3) Uani d 1 . .
O O2 -0.05100(16) 0.47194(9) 0.80599(14) 0.0517(3) Uani d 1 . .
C C4 0.45678(18) 0.35472(8) 0.78541(16) 0.0330(3) Uani d 1 . .
C C6 0.17845(18) 0.36164(9) 0.54576(16) 0.0343(3) Uani d 1 . .
C C8 0.43045(17) 0.28503(8) 0.53941(15) 0.0296(2) Uani d 1 . .
C C3 0.38209(18) 0.39791(8) 0.86649(15) 0.0331(3) Uani d 1 . .
C C7 0.10388(18) 0.40414(9) 0.62725(16) 0.0343(3) Uani d 1 . .

loop_
_atom_site_aniso_label
_atom_site_aniso_U_11
_atom_site_aniso_U_22
_atom_site_aniso_U_33
_atom_site_aniso_U_12
_atom_site_aniso_U_13
_atom_site_aniso_U_23
N1 0.0492(7) 0.0297(5) 0.0396(6) 0.0039(5) 0.0299(5) -0.0014(4)
C9 0.0458(7) 0.0344(7) 0.0408(7) 0.0079(5) 0.0269(6) 0.0062(5)
C10 0.0557(9) 0.0376(7) 0.0566(10) -0.0006(6) 0.0375(8) -0.0012(7)
C11 0.0636(11) 0.0508(9) 0.0685(12) 0.0107(8) 0.0486(10) -0.0014(8)
C12 0.0703(11) 0.0390(8) 0.0488(9) 0.0014(7) 0.0420(9) -0.0097(7)
O3 0.0700(8) 0.0506(7) 0.0682(8) 0.0016(6) 0.0547(7) 0.0014(6)
S1 0.0679(3) 0.0341(2) 0.0500(2) 0.01608(17) 0.0337(2) 0.01035(15)
C2 0.0329(6) 0.0322(6) 0.0277(5) 0.0021(4) 0.0182(5) -0.0003(4)
C5 0.0311(6) 0.0297(6) 0.0292(5) 0.0014(4) 0.0181(5) 0.0000(4)
O1 0.0478(6) 0.0604(7) 0.0327(5) 0.0117(5) 0.0184(5) -0.0096(5)
C1 0.0378(6) 0.0367(6) 0.0308(6) 0.0059(5) 0.0201(5) 0.0003(5)
O2 0.0395(6) 0.0794(9) 0.0390(6) 0.0177(6) 0.0200(5) -0.0067(6)
C4 0.0291(6) 0.0400(7) 0.0301(6) 0.0050(5) 0.0132(5) -0.0006(5)
C6 0.0309(6) 0.0474(7) 0.0255(5) 0.0028(5) 0.0134(5) -0.0043(5)
C8 0.0306(6) 0.0302(6) 0.0312(6) 0.0023(4) 0.0167(5) -0.0016(5)
C3 0.0332(6) 0.0400(7) 0.0257(5) 0.0024(5) 0.0128(5) -0.0028(5)
C7 0.0281(6) 0.0466(7) 0.0299(6) 0.0056(5) 0.0145(5) -0.0019(5)

loop_
_atom_type_symbol
_atom_type_description
_atom_type_scat_dispersion_real
_atom_type_scat_dispersion_imag
_atom_type_scat_source
C C 0.0033 0.0016 'International Tables Vol C Tables 4.2.6.8 and 6.1.1.4'
H H 0.0000 0.0000 'International Tables Vol C Tables 4.2.6.8 and 6.1.1.4'
N N 0.0061 0.0033 'International Tables Vol C Tables 4.2.6.8 and 6.1.1.4'
O O 0.0106 0.0060 'International Tables Vol C Tables 4.2.6.8 and 6.1.1.4'
S S 0.1246 0.1234 'International Tables Vol C Tables 4.2.6.8 and 6.1.1.4'

loop_
_geom_angle_atom_site_label_1
_geom_angle_atom_site_label_2
_geom_angle_atom_site_label_3
_geom_angle_site_symmetry_1
_geom_angle_site_symmetry_3
_geom_angle
_geom_angle_publ_flag
C8 N1 C9 . . 125.87(11) ?
C8 N1 C12 . . 123.12(12) ?
C9 N1 C12 . . 110.80(12) ?
N1 C9 C10 . . 109.51(12) ?
N1 C9 H9A . . 109.5(12) ?
C10 C9 H9A . . 110.8(12) ?
N1 C9 H9B . . 109.0(13) ?
C10 C9 H9B . . 109.6(12) ?
H9A C9 H9B . . 108.4(17) ?
O3 C10 C9 . . 112.31(14) ?
O3 C10 H10A . . 109.0(13) ?
C9 C10 H10A . . 104.7(13) ?
O3 C10 H10B . . 105.9(13) ?
C9 C10 H10B . . 111.0(13) ?
H10A C10 H10B . . 114.1(18) ?
O3 C11 C12 . . 111.86(15) ?
O3 C11 H11A . . 107.6(14) ?
C12 C11 H11A . . 108.8(14) ?
O3 C11 H11B . . 109.5(13) ?
C12 C11 H11B . . 109.6(13) ?
H11A C11 H11B . . 109.5(18) ?
N1 C12 C11 . . 109.05(14) ?
N1 C12 H12B . . 108.6(14) ?
C11 C12 H12B . . 110.5(13) ?
N1 C12 H12A . . 108.2(15) ?
C11 C12 H12A . . 109.0(15) ?
H12B C12 H12A . . 111.5(19) ?
C10 O3 C11 . . 111.19(13) ?
C7 C2 C3 . . 119.70(11) ?
C7 C2 C1 . . 119.55(11) ?
C3 C2 C1 . . 120.68(11) ?
C6 C5 C4 . . 119.66(11) ?
C6 C5 C8 . . 119.52(11) ?
C4 C5 C8 . . 120.72(11) ?
C1 O1 H1A . . 112(3) ?
O1 C1 O2 . . 122.96(12) ?
O1 C1 C2 . . 118.70(12) y
O2 C1 C2 . . 118.31(12) y
C1 O2 H1B . . 115(3) ?
C3 C4 C5 . . 120.32(12) y
C3 C4 H4 . . 120.4(13) ?
C5 C4 H4 . . 119.3(13) ?
C7 C6 C5 . . 119.89(12) y
C7 C6 H6 . . 120.1(13) ?
C5 C6 H6 . . 119.9(13) ?
N1 C8 C5 . . 117.32(11) y
N1 C8 S1 . . 124.75(10) y
C5 C8 S1 . . 117.81(9) y
C4 C3 C2 . . 119.84(12) y
C4 C3 H3 . . 119.8(13) ?
C2 C3 H3 . . 120.4(13) ?
C6 C7 C2 . . 120.56(12) y
C6 C7 H7 . . 121.0(13) ?
C2 C7 H7 . . 118.5(13) ?

loop_
_geom_bond_atom_site_label_1
_geom_bond_atom_site_label_2
_geom_bond_site_symmetry_2
_geom_bond_distance
_geom_bond_publ_flag
N1 C8 . 1.3288(17) y
N1 C9 . 1.4631(18) y
N1 C12 . 1.4674(17) y
C9 C10 . 1.501(2) y
C9 H9A . 1.00(2) ?
C9 H9B . 0.98(2) ?
C10 O3 . 1.4202(19) y
C10 H10A . 1.03(2) ?
C10 H10B . 1.00(2) ?
C11 O3 . 1.426(2) y
C11 C12 . 1.503(3) y
C11 H11A . 0.98(2) ?
C11 H11B . 1.08(2) ?
C12 H12B . 0.99(3) ?
C12 H12A . 1.04(3) ?
S1 C8 . 1.6700(13) y
C2 C7 . 1.3906(18) y
C2 C3 . 1.3938(18) y
C2 C1 . 1.4836(17) y
C5 C6 . 1.3937(18) y
C5 C4 . 1.3948(18) y
C5 C8 . 1.4973(17) y
O1 C1 . 1.2664(17) y
O1 H1A . 0.926(19) ?
C1 O2 . 1.2681(18) y
O2 H1B . 0.93(2) ?
C4 C3 . 1.3881(18) y
C4 H4 . 0.91(2) ?
C6 C7 . 1.3841(18) y
C6 H6 . 0.89(2) ?
C3 H3 . 0.94(2) ?
C7 H7 . 0.95(2) ?

loop_
_geom_hbond_atom_site_label_D
_geom_hbond_atom_site_label_H
_geom_hbond_atom_site_label_A
_geom_hbond_site_symmetry_A
_geom_hbond_distance_DH
_geom_hbond_distance_HA
_geom_hbond_distance_DA
_geom_hbond_angle_DHA
C9 H9B O1 1_554 0.98(2) 2.47(2) 3.2985(19) 142.1(16)
C12 H12B S1 . 0.99(3) 2.55(2) 3.0860(18) 113.8(17)
O2 H1B O1 3_567 0.93(2) 1.75(2) 2.6661(15) 165(5)
O1 H1A O2 3_567 0.926(19) 1.78(2) 2.6661(15) 160(4)
C3 H3 O3 1_556 0.94(2) 2.64(2) 3.536(2) 158(2)
C6 H6 S1 4_565 0.89(2) 2.996(2) 3.8650(14) 166(2)
C10 H10B Cg 3_666 1.00(2) 2.74(2) 3.6180(18) 147(2)

loop_
_geom_torsion_atom_site_label_1
_geom_torsion_atom_site_label_2
_geom_torsion_atom_site_label_3
_geom_torsion_atom_site_label_4
_geom_torsion_site_symmetry_1
_geom_torsion_site_symmetry_2
_geom_torsion_site_symmetry_3
_geom_torsion_site_symmetry_4
_geom_torsion
_geom_torsion_publ_flag
C8 N1 C9 C10 . . . . 118.33(16) ?
C12 N1 C9 C10 . . . . -56.57(18) ?
N1 C9 C10 O3 . . . . 55.99(19) ?
C8 N1 C12 C11 . . . . -117.94(17) ?
C9 N1 C12 C11 . . . . 57.12(19) ?
O3 C11 C12 N1 . . . . -57.0(2) ?
C9 C10 O3 C11 . . . . -56.2(2) ?
C12 C11 O3 C10 . . . . 56.8(2) ?
C7 C2 C1 O1 . . . . -173.78(14) ?
C3 C2 C1 O1 . . . . 9.1(2) ?
C7 C2 C1 O2 . . . . 8.3(2) ?
C3 C2 C1 O2 . . . . -168.82(14) ?
C6 C5 C4 C3 . . . . 0.6(2) ?
C8 C5 C4 C3 . . . . -175.88(13) ?
C4 C5 C6 C7 . . . . -1.2(2) ?
C8 C5 C6 C7 . . . . 175.39(13) ?
C9 N1 C8 C5 . . . . 8.5(2) ?
C12 N1 C8 C5 . . . . -177.18(14) ?
C9 N1 C8 S1 . . . . -175.68(12) ?
C12 N1 C8 S1 . . . . -1.4(2) ?
C6 C5 C8 N1 . . . . 64.84(17) ?
C4 C5 C8 N1 . . . . -118.65(15) ?
C6 C5 C8 S1 . . . . -111.26(13) ?
C4 C5 C8 S1 . . . . 65.25(15) ?
C5 C4 C3 C2 . . . . 0.9(2) ?
C7 C2 C3 C4 . . . . -1.9(2) ?
C1 C2 C3 C4 . . . . 175.16(13) ?
C5 C6 C7 C2 . . . . 0.1(2) ?
C3 C2 C7 C6 . . . . 1.4(2) ?
C1 C2 C7 C6 . . . . -175.72(14) ?

_cod_database_fobs_code 2243332
